data_7119621
loop_
_publ_author_name
'Ramya Raghunathan'
'Elango Kumarasamy'
'Steffen Jockusch'
'Angel Ugrinov'
'J. Sivaguru'

_publ_section_title
;
 Engaging electronic effects for atropselective [5+2]-photocycloaddition
 of maleimides
;
_journal_name_full Chem.Commun.
_journal_page_first 8305
_journal_volume 52
_journal_year 2016
_chemical_formula_moiety 'C15 H12 F3 N O2'
_chemical_formula_sum 'C15 H12 F3 N O2'
_chemical_formula_weight 295.26
_chemical_name_systematic
;
 ?
;
_space_group_crystal_system triclinic
_space_group_IT_number 2
_space_group_name_Hall '-P 1'
_space_group_name_H-M_alt 'P -1'
_symmetry_space_group_name_Hall '-P 1'
_symmetry_space_group_name_H-M 'P -1'
_atom_sites_solution_hydrogens geom
_atom_sites_solution_primary direct
_audit_creation_date 2015-03-18
_audit_creation_method
;
Olex2 1.2
(compiled 2015.01.26 svn.r3150 for OlexSys, GUI svn.r4998)
;
_audit_update_record
;
2016-03-22 deposited with the CCDC.
2016-05-23 downloaded from the CCDC.
;
_cell_angle_alpha 76.9998(11)
_cell_angle_beta 72.3793(11)
_cell_angle_gamma 69.8941(6)
_cell_formula_units_Z 4
_cell_length_a 8.7121(3)
_cell_length_b 11.7093(3)
_cell_length_c 14.2353(4)
_cell_measurement_reflns_used 9755
_cell_measurement_temperature 296(2)
_cell_measurement_theta_max 66.594
_cell_measurement_theta_min 3.288
_cell_volume 1287.79(7)
_computing_cell_refinement 'SAINT v8.34A (Bruker, 2013)'
_computing_data_reduction 'SAINT v8.34A (Bruker, 2013)'
_computing_molecular_graphics 'Olex2 (Dolomanov et al., 2009)'
_computing_publication_material 'Olex2 (Dolomanov et al., 2009)'
_computing_structure_refinement 'XL (Sheldrick, 2008)'
_computing_structure_solution 'XS (Sheldrick, 2008)'
_diffrn_ambient_temperature 296.15
_diffrn_measured_fraction_theta_full 0.946
_diffrn_measured_fraction_theta_max 0.969
_diffrn_measurement_device_type 'Bruker APEX-II CCD'
_diffrn_measurement_method '\f and \w scans'
_diffrn_radiation_type CuK\a
_diffrn_radiation_wavelength 1.54178
_diffrn_reflns_av_R_equivalents 0.0284
_diffrn_reflns_av_unetI/netI 0.0283
_diffrn_reflns_Laue_measured_fraction_full 0.946
_diffrn_reflns_Laue_measured_fraction_max 0.969
_diffrn_reflns_limit_h_max 7
_diffrn_reflns_limit_h_min -10
_diffrn_reflns_limit_k_max 13
_diffrn_reflns_limit_k_min -13
_diffrn_reflns_limit_l_max 16
_diffrn_reflns_limit_l_min -16
_diffrn_reflns_number 16410
_diffrn_reflns_point_group_measured_fraction_full 0.946
_diffrn_reflns_point_group_measured_fraction_max 0.969
_diffrn_reflns_theta_full 67.679
_diffrn_reflns_theta_max 66.556
_diffrn_reflns_theta_min 3.287
_diffrn_standards_number 0
_exptl_absorpt_coefficient_mu 1.128
_exptl_absorpt_correction_T_max 0.7528
_exptl_absorpt_correction_T_min 0.6763
_exptl_absorpt_correction_type multi-scan
_exptl_absorpt_process_details
;
SADABS-2014/2 (Bruker,2014/2) was used for absorption correction.
wR2(int) was 0.1002 before and 0.0417 after correction.
The Ratio of minimum to maximum transmission is 0.8984.
The \l/2 correction factor is 0.00150.
;
_exptl_crystal_colour yellow
_exptl_crystal_density_diffrn 1.523
_exptl_crystal_description plate
_exptl_crystal_F_000 608
_exptl_crystal_size_max 0.2
_exptl_crystal_size_mid 0.182
_exptl_crystal_size_min 0.075
_refine_diff_density_max 0.197
_refine_diff_density_min -0.327
_refine_diff_density_rms 0.051
_refine_ls_extinction_coef .
_refine_ls_extinction_method none
_refine_ls_goodness_of_fit_ref 1.090
_refine_ls_hydrogen_treatment constr
_refine_ls_matrix_type full
_refine_ls_number_parameters 381
_refine_ls_number_reflns 4407
_refine_ls_number_restraints 0
_refine_ls_restrained_S_all 1.090
_refine_ls_R_factor_all 0.0383
_refine_ls_R_factor_gt 0.0351
_refine_ls_shift/su_max 0.000
_refine_ls_shift/su_mean 0.000
_refine_ls_structure_factor_coef Fsqd
_refine_ls_weighting_details 'w=1/[\s^2^(Fo^2^)+(0.0358P)^2^+0.7803P] where P=(Fo^2^+2Fc^2^)/3'
_refine_ls_weighting_scheme calc
_refine_ls_wR_factor_gt 0.0872
_refine_ls_wR_factor_ref 0.0893
_reflns_Friedel_coverage 0.000
_reflns_Friedel_fraction_full .
_reflns_Friedel_fraction_max .
_reflns_number_gt 4025
_reflns_number_total 4407
_reflns_threshold_expression 'I > 2\s(I)'
_cod_data_source_file c6cc02962k2.cif
_cod_data_source_block 3g
_cod_database_code 7119621
_shelxl_version_number 2014-3
_shelx_space_group_comment
;
The symmetry employed for this shelxl refinement is uniquely defined
by the following loop, which should always be used as a source of
symmetry information in preference to the above space-group names.
They are only intended as comments.
;
_shelx_estimated_absorpt_t_max 0.920
_shelx_estimated_absorpt_t_min 0.806
_olex2_refinement_description
;
1. Fixed Uiso
 At 1.2 times of:
  All C(H) groups, All C(H,H) groups
 At 1.5 times of:
  All C(H,H,H) groups
2.a Ternary CH refined with riding coordinates:
 C10(H10), C1J(H1J)
2.b Secondary CH2 refined with riding coordinates:
 C16(H16A,H16B), C19(H19A,H19B), C1O(H1OA,H1OB), C1V(H1VA,H1VB)
2.c Aromatic/amide H refined with riding coordinates:
 C7(H7), C13(H13), C15(H15), C1A(H1A), C1L(H1L), C1N(H1N), C1P(H1P), C1R(H1R)
2.d Idealised Me refined as rotating group:
 C14(H14A,H14B,H14C), C1T(H1TA,H1TB,H1TC)
;
_olex2_submission_special_instructions 'No special instructions were received'

loop_
_space_group_symop_operation_xyz
'x, y, z'
'-x, -y, -z'

loop_
_atom_site_label
_atom_site_type_symbol
_atom_site_fract_x
_atom_site_fract_y
_atom_site_fract_z
_atom_site_U_iso_or_equiv
_atom_site_adp_type
_atom_site_occupancy
_atom_site_site_symmetry_order
_atom_site_calc_flag
_atom_site_refinement_flags_posn
_atom_site_refinement_flags_adp
_atom_site_refinement_flags_occupancy
_atom_site_disorder_assembly
_atom_site_disorder_group
F F 0.41663(11) 0.41365(8) 0.48235(7) 0.0202(2) Uani 1 1 d . . . . .
F1 F 0.26653(11) 0.45442(9) 0.37662(7) 0.0225(2) Uani 1 1 d . . . . .
F2 F 0.29878(12) 0.60144(8) 0.43015(7) 0.0224(2) Uani 1 1 d . . . . .
O3 O 0.35634(14) 0.64941(10) 0.22626(8) 0.0197(2) Uani 1 1 d . . . . .
O4 O 0.96398(16) 0.42365(14) 0.30144(9) 0.0336(3) Uani 1 1 d . . . . .
N5 N 0.61359(16) 0.54429(11) 0.13749(9) 0.0150(3) Uani 1 1 d . . . . .
C6 C 0.60729(19) 0.61350(14) 0.04186(12) 0.0160(3) Uani 1 1 d . . . . .
C7 C 0.5511(2) 0.78396(15) -0.08172(13) 0.0209(3) Uani 1 1 d . . . . .
H7 H 0.5063 0.8676 -0.1004 0.025 Uiso 1 1 calc R . . . .
C8 C 0.49104(19) 0.56857(13) 0.22209(12) 0.0157(3) Uani 1 1 d . . . . .
C9 C 0.3789(2) 0.49019(14) 0.40101(12) 0.0175(3) Uani 1 1 d . . . . .
C10 C 0.73569(19) 0.41933(13) 0.12545(11) 0.0156(3) Uani 1 1 d . . . . .
H10 H 0.6844 0.3573 0.1685 0.019 Uiso 1 1 calc R . . . .
C11 C 0.5490(2) 0.74079(14) 0.01867(12) 0.0181(3) Uani 1 1 d . . . . .
C12 C 0.8561(2) 0.42370(14) 0.26396(12) 0.0195(3) Uani 1 1 d . . . . .
C13 C 0.6176(2) 0.70636(16) -0.15428(12) 0.0220(4) Uani 1 1 d . . . . .
H13 H 0.6135 0.7382 -0.2198 0.026 Uiso 1 1 calc R . . . .
C14 C 0.5024(2) 0.82770(14) 0.09285(13) 0.0225(4) Uani 1 1 d . . . . .
H14A H 0.3923 0.8303 0.1351 0.034 Uiso 1 1 calc GR . . . .
H14B H 0.5019 0.9083 0.0583 0.034 Uiso 1 1 calc GR . . . .
H14C H 0.5832 0.8000 0.1325 0.034 Uiso 1 1 calc GR . . . .
C15 C 0.6850(2) 0.43038(14) 0.33239(12) 0.0176(3) Uani 1 1 d . . . . .
H15 H 0.6852 0.3865 0.3956 0.021 Uiso 1 1 calc R . . . .
C16 C 0.89204(19) 0.41175(14) 0.15548(12) 0.0180(3) Uani 1 1 d . . . . .
H16A H 0.9762 0.3337 0.1422 0.022 Uiso 1 1 calc R . . . .
H16B H 0.9384 0.4765 0.1152 0.022 Uiso 1 1 calc R . . . .
C17 C 0.5324(2) 0.49000(13) 0.31602(11) 0.0160(3) Uani 1 1 d . . . . .
C18 C 0.68515(19) 0.53565(14) -0.03073(12) 0.0167(3) Uani 1 1 d . . . . .
C19 C 0.76199(19) 0.40740(14) 0.01540(12) 0.0172(3) Uani 1 1 d . . . . .
H19A H 0.8810 0.3776 -0.0165 0.021 Uiso 1 1 calc R . . . .
H19B H 0.7056 0.3516 0.0099 0.021 Uiso 1 1 calc R . . . .
C1A C 0.6906(2) 0.58104(15) -0.12969(12) 0.0193(3) Uani 1 1 d . . . . .
H1A H 0.7417 0.5294 -0.1786 0.023 Uiso 1 1 calc R . . . .
F1B F 0.16383(12) 0.98597(9) 0.02681(7) 0.0244(2) Uani 1 1 d . . . . .
F1C F -0.04584(12) 1.14299(8) 0.06990(7) 0.0241(2) Uani 1 1 d . . . . .
F1D F 0.17214(12) 1.09217(9) 0.12958(7) 0.0244(2) Uani 1 1 d . . . . .
O1E O -0.14608(14) 1.14138(9) 0.27473(8) 0.0189(2) Uani 1 1 d . . . . .
N1F N -0.12513(16) 0.95305(11) 0.36942(10) 0.0152(3) Uani 1 1 d . . . . .
C1G C -0.21599(19) 0.99442(14) 0.46321(12) 0.0159(3) Uani 1 1 d . . . . .
O1H O -0.1657(2) 0.72209(13) 0.22312(11) 0.0420(4) Uani 1 1 d . . . . .
C1I C -0.14306(19) 0.91583(14) 0.53757(12) 0.0170(3) Uani 1 1 d . . . . .
C1J C -0.00400(19) 0.82746(13) 0.38476(11) 0.0155(3) Uani 1 1 d . . . . .
H1J H 0.1083 0.8266 0.3423 0.019 Uiso 1 1 calc R . . . .
C1K C -0.36518(19) 1.09069(14) 0.48393(12) 0.0167(3) Uani 1 1 d . . . . .
C1L C -0.2064(2) 0.93829(15) 0.63537(12) 0.0194(3) Uani 1 1 d . . . . .
H1L H -0.1581 0.8862 0.6853 0.023 Uiso 1 1 calc R . . . .
C1M C -0.09848(19) 1.02925(14) 0.28231(12) 0.0162(3) Uani 1 1 d . . . . .
C1N C -0.0017(2) 0.85533(15) 0.17874(12) 0.0208(3) Uani 1 1 d . . . . .
H1N H 0.0615 0.8292 0.1178 0.025 Uiso 1 1 calc R . . . .
C1O C -0.0637(2) 0.73503(14) 0.35690(12) 0.0181(3) Uani 1 1 d . . . . .
H1OA H 0.0175 0.6545 0.3635 0.022 Uiso 1 1 calc R . . . .
H1OB H -0.1703 0.7310 0.4028 0.022 Uiso 1 1 calc R . . . .
C1P C -0.4232(2) 1.11390(15) 0.58293(12) 0.0200(3) Uani 1 1 d . . . . .
H1P H -0.5176 1.1805 0.5997 0.024 Uiso 1 1 calc R . . . .
C1Q C 0.0703(2) 1.04643(14) 0.10437(12) 0.0194(3) Uani 1 1 d . . . . .
C1R C -0.3449(2) 1.04121(15) 0.65703(12) 0.0216(3) Uani 1 1 d . . . . .
H1R H -0.3852 1.0614 0.7214 0.026 Uiso 1 1 calc R . . . .
C1S C -0.0857(2) 0.76724(15) 0.25247(13) 0.0231(4) Uani 1 1 d . . . . .
C1T C -0.4665(2) 1.15779(14) 0.40894(12) 0.0190(3) Uani 1 1 d . . . . .
H1TA H -0.4191 1.2201 0.3670 0.028 Uiso 1 1 calc GR . . . .
H1TB H -0.5809 1.1952 0.4428 0.028 Uiso 1 1 calc GR . . . .
H1TC H -0.4645 1.1010 0.3690 0.028 Uiso 1 1 calc GR . . . .
C1U C -0.00754(19) 0.96617(14) 0.19086(12) 0.0175(3) Uani 1 1 d . . . . .
C1V C -0.0006(2) 0.80996(14) 0.49497(12) 0.0179(3) Uani 1 1 d . . . . .
H1VA H -0.0184 0.7322 0.5291 0.021 Uiso 1 1 calc R . . . .
H1VB H 0.1063 0.8124 0.5006 0.021 Uiso 1 1 calc R . . . .

loop_
_atom_site_aniso_label
_atom_site_aniso_U_11
_atom_site_aniso_U_22
_atom_site_aniso_U_33
_atom_site_aniso_U_23
_atom_site_aniso_U_13
_atom_site_aniso_U_12
F 0.0222(5) 0.0208(5) 0.0144(5) 0.0006(4) -0.0041(4) -0.0045(4)
F1 0.0189(5) 0.0276(5) 0.0230(5) -0.0028(4) -0.0054(4) -0.0096(4)
F2 0.0229(5) 0.0198(5) 0.0196(5) -0.0060(4) -0.0044(4) 0.0008(4)
O3 0.0175(6) 0.0178(6) 0.0201(6) -0.0015(4) -0.0055(4) -0.0006(4)
O4 0.0222(7) 0.0598(9) 0.0237(7) -0.0058(6) -0.0080(5) -0.0161(6)
N5 0.0163(7) 0.0142(6) 0.0141(6) -0.0009(5) -0.0049(5) -0.0037(5)
C6 0.0154(8) 0.0190(8) 0.0160(8) 0.0015(6) -0.0064(6) -0.0083(6)
C7 0.0238(9) 0.0185(8) 0.0236(9) 0.0054(7) -0.0109(7) -0.0110(6)
C8 0.0182(8) 0.0137(7) 0.0175(8) -0.0025(6) -0.0060(6) -0.0059(6)
C9 0.0188(8) 0.0161(8) 0.0172(8) -0.0027(6) -0.0064(6) -0.0025(6)
C10 0.0154(8) 0.0135(7) 0.0163(8) -0.0015(6) -0.0030(6) -0.0031(6)
C11 0.0183(8) 0.0177(8) 0.0208(8) 0.0004(6) -0.0067(6) -0.0085(6)
C12 0.0181(8) 0.0197(8) 0.0214(9) -0.0004(6) -0.0076(7) -0.0053(6)
C13 0.0246(9) 0.0289(9) 0.0163(8) 0.0052(7) -0.0090(7) -0.0145(7)
C14 0.0282(9) 0.0150(8) 0.0255(9) -0.0003(7) -0.0107(7) -0.0060(6)
C15 0.0214(8) 0.0174(8) 0.0155(8) -0.0017(6) -0.0068(6) -0.0059(6)
C16 0.0145(8) 0.0188(8) 0.0199(8) -0.0016(6) -0.0043(6) -0.0045(6)
C17 0.0193(8) 0.0135(7) 0.0160(8) -0.0034(6) -0.0041(6) -0.0052(6)
C18 0.0146(8) 0.0199(8) 0.0185(8) -0.0019(6) -0.0046(6) -0.0087(6)
C19 0.0162(8) 0.0184(8) 0.0177(8) -0.0038(6) -0.0036(6) -0.0057(6)
C1A 0.0181(8) 0.0266(8) 0.0162(8) -0.0029(6) -0.0032(6) -0.0111(6)
F1B 0.0278(5) 0.0267(5) 0.0167(5) -0.0051(4) -0.0028(4) -0.0067(4)
F1C 0.0321(5) 0.0193(5) 0.0193(5) 0.0020(4) -0.0112(4) -0.0043(4)
F1D 0.0268(5) 0.0297(5) 0.0212(5) -0.0032(4) -0.0048(4) -0.0152(4)
O1E 0.0215(6) 0.0139(6) 0.0203(6) -0.0011(4) -0.0049(4) -0.0049(4)
N1F 0.0155(6) 0.0135(6) 0.0154(7) -0.0016(5) -0.0044(5) -0.0026(5)
C1G 0.0163(8) 0.0177(7) 0.0166(8) -0.0031(6) -0.0041(6) -0.0079(6)
O1H 0.0699(10) 0.0374(8) 0.0410(8) 0.0085(6) -0.0346(8) -0.0339(7)
C1I 0.0149(8) 0.0179(8) 0.0201(8) -0.0021(6) -0.0053(6) -0.0068(6)
C1J 0.0152(7) 0.0122(7) 0.0180(8) -0.0012(6) -0.0058(6) -0.0016(6)
C1K 0.0160(8) 0.0154(7) 0.0212(8) -0.0024(6) -0.0038(6) -0.0087(6)
C1L 0.0212(8) 0.0236(8) 0.0173(8) -0.0007(6) -0.0068(6) -0.0110(6)
C1M 0.0133(7) 0.0180(8) 0.0191(8) -0.0013(6) -0.0062(6) -0.0056(6)
C1N 0.0237(8) 0.0212(8) 0.0177(8) -0.0041(6) -0.0085(6) -0.0033(6)
C1O 0.0192(8) 0.0140(7) 0.0215(8) -0.0007(6) -0.0074(6) -0.0044(6)
C1P 0.0168(8) 0.0200(8) 0.0242(9) -0.0072(7) -0.0016(6) -0.0069(6)
C1Q 0.0215(8) 0.0200(8) 0.0176(8) -0.0038(6) -0.0063(6) -0.0051(6)
C1R 0.0221(8) 0.0264(9) 0.0194(8) -0.0077(7) -0.0021(6) -0.0107(7)
C1S 0.0293(9) 0.0164(8) 0.0275(9) -0.0031(7) -0.0127(7) -0.0065(7)
C1T 0.0170(8) 0.0154(7) 0.0243(9) -0.0022(6) -0.0059(6) -0.0040(6)
C1U 0.0173(8) 0.0187(8) 0.0165(8) -0.0008(6) -0.0073(6) -0.0039(6)
C1V 0.0179(8) 0.0174(8) 0.0186(8) -0.0012(6) -0.0071(6) -0.0040(6)

loop_
_atom_type_symbol
_atom_type_description
_atom_type_scat_dispersion_real
_atom_type_scat_dispersion_imag
_atom_type_scat_source
C C 0.0181 0.0091 'International Tables Vol C Tables 4.2.6.8 and 6.1.1.4'
H H 0.0000 0.0000 'International Tables Vol C Tables 4.2.6.8 and 6.1.1.4'
F F 0.0727 0.0534 'International Tables Vol C Tables 4.2.6.8 and 6.1.1.4'
N N 0.0311 0.0180 'International Tables Vol C Tables 4.2.6.8 and 6.1.1.4'
O O 0.0492 0.0322 'International Tables Vol C Tables 4.2.6.8 and 6.1.1.4'

loop_
_geom_angle_atom_site_label_1
_geom_angle_atom_site_label_2
_geom_angle_atom_site_label_3
_geom_angle
_geom_angle_site_symmetry_1
_geom_angle_site_symmetry_3
C6 N5 C10 109.34(12) . .
C8 N5 C6 124.73(13) . .
C8 N5 C10 122.25(12) . .
C11 C6 N5 127.60(14) . .
C18 C6 N5 109.62(13) . .
C18 C6 C11 122.52(14) . .
C13 C7 C11 122.35(15) . .
O3 C8 N5 124.73(14) . .
O3 C8 C17 119.98(14) . .
N5 C8 C17 115.26(13) . .
F C9 C17 112.60(13) . .
F1 C9 F 106.40(12) . .
F1 C9 C17 111.65(13) . .
F2 C9 F 106.14(12) . .
F2 C9 F1 107.25(12) . .
F2 C9 C17 112.39(13) . .
N5 C10 C16 108.46(12) . .
N5 C10 C19 103.90(12) . .
C16 C10 C19 115.72(13) . .
C6 C11 C7 115.37(15) . .
C6 C11 C14 123.12(14) . .
C7 C11 C14 121.25(14) . .
O4 C12 C15 116.43(15) . .
O4 C12 C16 122.37(15) . .
C15 C12 C16 121.14(13) . .
C7 C13 C1A 120.49(15) . .
C17 C15 C12 129.59(15) . .
C12 C16 C10 112.48(13) . .
C9 C17 C8 113.28(13) . .
C15 C17 C8 127.66(15) . .
C15 C17 C9 118.88(14) . .
C6 C18 C19 110.25(14) . .
C1A C18 C6 120.45(15) . .
C1A C18 C19 129.22(15) . .
C18 C19 C10 104.43(12) . .
C18 C1A C13 118.20(15) . .
C1G N1F C1J 109.78(12) . .
C1M N1F C1G 124.04(13) . .
C1M N1F C1J 121.16(13) . .
C1I C1G N1F 109.52(13) . .
C1I C1G C1K 122.49(15) . .
C1K C1G N1F 127.73(14) . .
C1G C1I C1V 110.53(14) . .
C1L C1I C1G 120.54(15) . .
C1L C1I C1V 128.89(14) . .
N1F C1J C1O 109.04(12) . .
N1F C1J C1V 103.99(12) . .
C1O C1J C1V 115.37(13) . .
C1G C1K C1P 115.29(14) . .
C1G C1K C1T 123.14(14) . .
C1P C1K C1T 121.33(14) . .
C1I C1L C1R 118.16(15) . .
O1E C1M N1F 124.60(15) . .
O1E C1M C1U 120.06(14) . .
N1F C1M C1U 115.32(13) . .
C1U C1N C1S 127.44(16) . .
C1S C1O C1J 112.42(13) . .
C1R C1P C1K 122.49(15) . .
F1B C1Q F1C 106.31(12) . .
F1B C1Q F1D 106.66(13) . .
F1B C1Q C1U 112.64(13) . .
F1C C1Q F1D 106.69(12) . .
F1C C1Q C1U 112.55(13) . .
F1D C1Q C1U 111.57(13) . .
C1P C1R C1L 120.42(15) . .
O1H C1S C1N 117.42(16) . .
O1H C1S C1O 122.50(16) . .
C1O C1S C1N 120.04(14) . .
C1N C1U C1M 126.94(15) . .
C1N C1U C1Q 119.62(15) . .
C1Q C1U C1M 113.24(13) . .
C1I C1V C1J 104.61(12) . .

loop_
_geom_bond_atom_site_label_1
_geom_bond_atom_site_label_2
_geom_bond_distance
_geom_bond_site_symmetry_2
F C9 1.3466(18) .
F1 C9 1.3443(18) .
F2 C9 1.3412(18) .
O3 C8 1.2231(19) .
O4 C12 1.213(2) .
N5 C6 1.425(2) .
N5 C8 1.356(2) .
N5 C10 1.4948(19) .
C6 C11 1.396(2) .
C6 C18 1.390(2) .
C7 C11 1.401(2) .
C7 C13 1.388(3) .
C8 C17 1.508(2) .
C9 C17 1.507(2) .
C10 C16 1.516(2) .
C10 C19 1.545(2) .
C11 C14 1.502(2) .
C12 C15 1.501(2) .
C12 C16 1.509(2) .
C13 C1A 1.394(2) .
C15 C17 1.336(2) .
C18 C19 1.505(2) .
C18 C1A 1.382(2) .
F1B C1Q 1.3396(19) .
F1C C1Q 1.3444(19) .
F1D C1Q 1.3450(19) .
O1E C1M 1.2233(19) .
N1F C1G 1.425(2) .
N1F C1J 1.5006(18) .
N1F C1M 1.363(2) .
C1G C1I 1.392(2) .
C1G C1K 1.399(2) .
O1H C1S 1.212(2) .
C1I C1L 1.383(2) .
C1I C1V 1.506(2) .
C1J C1O 1.518(2) .
C1J C1V 1.544(2) .
C1K C1P 1.401(2) .
C1K C1T 1.501(2) .
C1L C1R 1.395(2) .
C1M C1U 1.508(2) .
C1N C1S 1.506(2) .
C1N C1U 1.329(2) .
C1O C1S 1.503(2) .
C1P C1R 1.391(2) .
C1Q C1U 1.507(2) .
